data_7020800
loop_
_publ_author_name
'Beck, Robert'
'Shoshani, Manar'
'Krasinkiewicz, Jonathan'
'Hatnean, Jillian A.'
'Johnson, Samuel A.'

_publ_section_title
;
 Synthesis and chemistry of bis(triisopropylphosphine) nickel(i) and
 nickel(0) precursors.
;
_journal_issue 5
_journal_name_full 'Dalton transactions (Cambridge, England : 2003)'
_journal_page_first 1461
_journal_page_last 1475
_journal_paper_doi 10.1039/c2dt32008h
_journal_volume 42
_journal_year 2013
_chemical_formula_moiety 'C19 H42 Ni O2 P2'
_chemical_formula_sum 'C19 H42 Ni O2 P2'
_chemical_formula_weight 423.18
_chemical_name_systematic
;
?
;
_space_group_crystal_system triclinic
_space_group_IT_number 2
_space_group_name_Hall '-P 1'
_space_group_name_H-M_alt 'P -1'
_symmetry_space_group_name_Hall '-P 1'
_symmetry_space_group_name_H-M 'P -1'
_atom_sites_solution_hydrogens geom
_atom_sites_solution_primary direct
_atom_sites_solution_secondary difmap
_audit_creation_date 2011-05-30
_audit_creation_method
;
Olex2 1.1
(compiled 2011.02.15 svn.r1672, GUI svn.r3494)
;
_cell_angle_alpha 89.3380(10)
_cell_angle_beta 77.635(2)
_cell_angle_gamma 64.2520(10)
_cell_formula_units_Z 2
_cell_length_a 8.1143(3)
_cell_length_b 8.4650(4)
_cell_length_c 18.9139(3)
_cell_measurement_reflns_used 6032
_cell_measurement_temperature 173.15
_cell_measurement_theta_max 28.08
_cell_measurement_theta_min 2.18
_cell_volume 1138.11(7)
_computing_molecular_graphics
;
O. V. Dolomanov, L. J. Bourhis, R. J. Gildea, J. A. K. Howard and H. Puschmann,
OLEX2: a complete structure solution, refinement and analysis program.
J. Appl. Cryst. (2009). 42, 339-341.
;
_computing_publication_material
;
O. V. Dolomanov, L. J. Bourhis, R. J. Gildea, J. A. K. Howard and H. Puschmann,
OLEX2: a complete structure solution, refinement and analysis program.
J. Appl. Cryst. (2009). 42, 339-341.
;
_computing_structure_refinement 'SHELXL-97 (Sheldrick, 2008)'
_computing_structure_solution 'SHELXS-97 (Sheldrick, 2008)'
_diffrn_ambient_temperature 173.15
_diffrn_measured_fraction_theta_full 0.990
_diffrn_measured_fraction_theta_max 0.990
_diffrn_measurement_device_type 'Bruker APEX-II CCD'
_diffrn_measurement_method '\w scans'
_diffrn_radiation_monochromator graphite
_diffrn_radiation_type MoK\a
_diffrn_radiation_wavelength 0.71073
_diffrn_reflns_av_R_equivalents 0.0341
_diffrn_reflns_av_unetI/netI 0.0493
_diffrn_reflns_limit_h_max 10
_diffrn_reflns_limit_h_min -10
_diffrn_reflns_limit_k_max 10
_diffrn_reflns_limit_k_min -10
_diffrn_reflns_limit_l_max 23
_diffrn_reflns_limit_l_min -23
_diffrn_reflns_number 11781
_diffrn_reflns_theta_full 26.37
_diffrn_reflns_theta_max 26.37
_diffrn_reflns_theta_min 1.11
_diffrn_source 'fine-focus sealed tube'
_diffrn_standards_number 0
_exptl_absorpt_coefficient_mu 1.002
_exptl_absorpt_correction_T_max 0.7878
_exptl_absorpt_correction_T_min 0.6614
_exptl_absorpt_correction_type multi-scan
_exptl_crystal_colour orange
_exptl_crystal_colour_primary orange
_exptl_crystal_density_diffrn 1.235
_exptl_crystal_density_method 'not measured'
_exptl_crystal_description needles
_exptl_crystal_F_000 460
_exptl_crystal_size_max 0.45
_exptl_crystal_size_mid 0.4
_exptl_crystal_size_min 0.25
_refine_diff_density_max 0.452
_refine_diff_density_min -0.277
_refine_diff_density_rms 0.071
_refine_ls_extinction_method none
_refine_ls_goodness_of_fit_ref 1.217
_refine_ls_hydrogen_treatment constr
_refine_ls_matrix_type full
_refine_ls_number_parameters 229
_refine_ls_number_reflns 4610
_refine_ls_number_restraints 0
_refine_ls_restrained_S_all 1.217
_refine_ls_R_factor_all 0.0600
_refine_ls_R_factor_gt 0.0488
_refine_ls_shift/su_max 0.001
_refine_ls_shift/su_mean 0.000
_refine_ls_structure_factor_coef Fsqd
_refine_ls_weighting_details 'calc w=1/[\s^2^(Fo^2^)+(0.0179P)^2^+1.1647P] where P=(Fo^2^+2Fc^2^)/3'
_refine_ls_weighting_scheme calc
_refine_ls_wR_factor_gt 0.0930
_refine_ls_wR_factor_ref 0.0996
_reflns_number_gt 3953
_reflns_number_total 4610
_reflns_threshold_expression >2sigma(I)
_cod_data_source_file c2dt32008h.txt
_cod_data_source_block rbm1_7
_cod_database_code 7020800

loop_
_space_group_symop_id
_space_group_symop_operation_xyz
1 'x, y, z'
2 '-x, -y, -z'

loop_
_atom_site_label
_atom_site_type_symbol
_atom_site_fract_x
_atom_site_fract_y
_atom_site_fract_z
_atom_site_U_iso_or_equiv
_atom_site_adp_type
_atom_site_occupancy
_atom_site_symmetry_multiplicity
_atom_site_calc_flag
_atom_site_refinement_flags
Ni1 Ni 0.64792(6) 0.89453(5) 0.77027(2) 0.02335(12) Uani 1 1 d .
P1 P 0.53587(11) 0.73704(11) 0.84800(4) 0.02396(19) Uani 1 1 d .
P2 P 0.64090(11) 0.87318(11) 0.65836(4) 0.02297(18) Uani 1 1 d .
O1 O 0.7239(4) 1.0141(3) 0.83367(13) 0.0396(6) Uani 1 1 d .
O2 O 0.8152(4) 1.1408(4) 0.73405(15) 0.0495(7) Uani 1 1 d .
C1 C 0.7518(5) 1.0500(5) 0.76839(19) 0.0344(8) Uani 1 1 d .
C2 C 0.2228(5) 1.0608(5) 0.8996(2) 0.0397(9) Uani 1 1 d .
H2A H 0.2865 1.1060 0.8606 0.060 Uiso 1 1 calc R
H2B H 0.1521 1.1519 0.9405 0.060 Uiso 1 1 calc R
H2C H 0.1361 1.0284 0.8815 0.060 Uiso 1 1 calc R
C3 C 0.3688(5) 0.8986(4) 0.92508(17) 0.0312(8) Uani 1 1 d .
H3 H 0.4462 0.9430 0.9456 0.037 Uiso 1 1 calc R
C4 C 0.2777(6) 0.8288(6) 0.9893(2) 0.0475(10) Uani 1 1 d .
H4A H 0.1816 0.8027 0.9756 0.071 Uiso 1 1 calc R
H4B H 0.2191 0.9179 1.0310 0.071 Uiso 1 1 calc R
H4C H 0.3740 0.7211 1.0022 0.071 Uiso 1 1 calc R
C5 C 0.7958(5) 0.6704(5) 0.9354(2) 0.0410(9) Uani 1 1 d .
H5A H 0.8322 0.7520 0.9065 0.062 Uiso 1 1 calc R
H5B H 0.9053 0.5821 0.9507 0.062 Uiso 1 1 calc R
H5C H 0.6965 0.7360 0.9784 0.062 Uiso 1 1 calc R
C6 C 0.7234(5) 0.5788(4) 0.88941(19) 0.0326(8) Uani 1 1 d .
H6 H 0.6700 0.5098 0.9217 0.039 Uiso 1 1 calc R
C7 C 0.8846(5) 0.4503(5) 0.8290(2) 0.0473(10) Uani 1 1 d .
H7A H 0.8376 0.3858 0.8027 0.071 Uiso 1 1 calc R
H7B H 0.9847 0.3668 0.8505 0.071 Uiso 1 1 calc R
H7C H 0.9346 0.5162 0.7953 0.071 Uiso 1 1 calc R
C8 C 0.2399(5) 0.7163(5) 0.8002(2) 0.0394(9) Uani 1 1 d .
H8A H 0.1420 0.7673 0.8451 0.059 Uiso 1 1 calc R
H8B H 0.2069 0.6440 0.7712 0.059 Uiso 1 1 calc R
H8C H 0.2502 0.8111 0.7723 0.059 Uiso 1 1 calc R
C9 C 0.4290(5) 0.6011(4) 0.81912(18) 0.0300(7) Uani 1 1 d .
H9 H 0.5155 0.5332 0.7724 0.036 Uiso 1 1 calc R
C10 C 0.4096(6) 0.4628(5) 0.8689(2) 0.0411(9) Uani 1 1 d .
H10A H 0.5339 0.3802 0.8754 0.062 Uiso 1 1 calc R
H10B H 0.3552 0.3984 0.8468 0.062 Uiso 1 1 calc R
H10C H 0.3273 0.5215 0.9162 0.062 Uiso 1 1 calc R
C11 C 0.2559(5) 1.0836(5) 0.6708(2) 0.0437(10) Uani 1 1 d .
H11A H 0.2442 0.9771 0.6589 0.066 Uiso 1 1 calc R
H11B H 0.1579 1.1859 0.6555 0.066 Uiso 1 1 calc R
H11C H 0.2415 1.0996 0.7234 0.066 Uiso 1 1 calc R
C12 C 0.4502(4) 1.0650(4) 0.63100(18) 0.0295(7) Uani 1 1 d .
H12 H 0.4633 1.0443 0.5777 0.035 Uiso 1 1 calc R
C13 C 0.4639(6) 1.2362(5) 0.6442(2) 0.0498(11) Uani 1 1 d .
H13A H 0.4577 1.2563 0.6958 0.075 Uiso 1 1 calc R
H13B H 0.3594 1.3346 0.6302 0.075 Uiso 1 1 calc R
H13C H 0.5835 1.2275 0.6150 0.075 Uiso 1 1 calc R
C14 C 0.8739(6) 0.8529(6) 0.51648(19) 0.0473(10) Uani 1 1 d .
H14A H 0.8861 0.7373 0.5013 0.071 Uiso 1 1 calc R
H14B H 0.9852 0.8660 0.4909 0.071 Uiso 1 1 calc R
H14C H 0.7612 0.9455 0.5047 0.071 Uiso 1 1 calc R
C15 C 0.8572(4) 0.8684(5) 0.59857(18) 0.0306(7) Uani 1 1 d .
H15 H 0.8520 0.9859 0.6097 0.037 Uiso 1 1 calc R
C16 C 1.0359(5) 0.7348(6) 0.6185(2) 0.0507(11) Uani 1 1 d .
H16A H 1.0210 0.7464 0.6712 0.076 Uiso 1 1 calc R
H16B H 1.1425 0.7565 0.5941 0.076 Uiso 1 1 calc R
H16C H 1.0591 0.6155 0.6028 0.076 Uiso 1 1 calc R
C17 C 0.5600(6) 0.6788(5) 0.55470(19) 0.0420(9) Uani 1 1 d .
H17A H 0.4532 0.7905 0.5513 0.063 Uiso 1 1 calc R
H17B H 0.5270 0.5816 0.5499 0.063 Uiso 1 1 calc R
H17C H 0.6690 0.6620 0.5157 0.063 Uiso 1 1 calc R
C18 C 0.6081(5) 0.6824(4) 0.62851(18) 0.0291(7) Uani 1 1 d .
H18 H 0.4978 0.6852 0.6652 0.035 Uiso 1 1 calc R
C19 C 0.7741(5) 0.5088(5) 0.6353(2) 0.0422(9) Uani 1 1 d .
H19A H 0.8818 0.4869 0.5948 0.063 Uiso 1 1 calc R
H19B H 0.7385 0.4122 0.6340 0.063 Uiso 1 1 calc R
H19C H 0.8084 0.5159 0.6814 0.063 Uiso 1 1 calc R

loop_
_atom_site_aniso_label
_atom_site_aniso_U_11
_atom_site_aniso_U_22
_atom_site_aniso_U_33
_atom_site_aniso_U_23
_atom_site_aniso_U_13
_atom_site_aniso_U_12
Ni1 0.0276(2) 0.0222(2) 0.0229(2) 0.00351(16) -0.00756(17) -0.01269(18)
P1 0.0255(4) 0.0232(4) 0.0239(4) 0.0060(3) -0.0074(3) -0.0107(4)
P2 0.0239(4) 0.0233(4) 0.0227(4) 0.0028(3) -0.0052(3) -0.0114(3)
O1 0.0588(17) 0.0408(15) 0.0319(14) 0.0028(11) -0.0170(12) -0.0305(14)
O2 0.069(2) 0.0542(18) 0.0484(17) 0.0088(14) -0.0130(14) -0.0487(17)
C1 0.038(2) 0.033(2) 0.036(2) 0.0018(16) -0.0106(16) -0.0186(17)
C2 0.034(2) 0.035(2) 0.038(2) -0.0006(16) -0.0022(16) -0.0075(17)
C3 0.0337(18) 0.0314(19) 0.0256(17) 0.0025(14) -0.0062(14) -0.0121(16)
C4 0.051(2) 0.054(3) 0.031(2) 0.0058(18) 0.0007(18) -0.022(2)
C5 0.042(2) 0.044(2) 0.042(2) 0.0133(18) -0.0225(18) -0.0176(19)
C6 0.0342(19) 0.0289(19) 0.0366(19) 0.0131(15) -0.0158(16) -0.0125(16)
C7 0.038(2) 0.033(2) 0.060(3) 0.0022(19) -0.023(2) -0.0006(17)
C8 0.039(2) 0.047(2) 0.045(2) 0.0136(18) -0.0197(17) -0.0264(19)
C9 0.0343(18) 0.0314(19) 0.0314(18) 0.0057(15) -0.0108(15) -0.0195(16)
C10 0.052(2) 0.038(2) 0.045(2) 0.0143(18) -0.0157(19) -0.029(2)
C11 0.0276(19) 0.046(2) 0.045(2) 0.0115(18) -0.0088(17) -0.0048(17)
C12 0.0299(17) 0.0285(18) 0.0299(18) 0.0085(14) -0.0135(14) -0.0101(15)
C13 0.057(3) 0.028(2) 0.066(3) 0.013(2) -0.028(2) -0.0142(19)
C14 0.050(2) 0.064(3) 0.031(2) -0.0010(19) 0.0062(17) -0.035(2)
C15 0.0278(17) 0.0310(19) 0.0340(18) 0.0008(15) -0.0028(14) -0.0160(15)
C16 0.027(2) 0.060(3) 0.061(3) 0.002(2) -0.0046(19) -0.018(2)
C17 0.051(2) 0.053(3) 0.034(2) 0.0023(18) -0.0126(18) -0.032(2)
C18 0.0341(18) 0.0310(19) 0.0278(17) 0.0021(14) -0.0049(14) -0.0205(16)
C19 0.047(2) 0.0260(19) 0.050(2) -0.0026(17) -0.0077(19) -0.0146(18)

loop_
_atom_type_symbol
_atom_type_description
_atom_type_scat_dispersion_real
_atom_type_scat_dispersion_imag
_atom_type_scat_source
C C 0.0033 0.0016 'International Tables Vol C Tables 4.2.6.8 and 6.1.1.4'
H H 0.0000 0.0000 'International Tables Vol C Tables 4.2.6.8 and 6.1.1.4'
P P 0.1023 0.0942 'International Tables Vol C Tables 4.2.6.8 and 6.1.1.4'
O O 0.0106 0.0060 'International Tables Vol C Tables 4.2.6.8 and 6.1.1.4'
Ni Ni 0.3393 1.1124 'International Tables Vol C Tables 4.2.6.8 and 6.1.1.4'

loop_
_geom_angle_atom_site_label_1
_geom_angle_atom_site_label_2
_geom_angle_atom_site_label_3
_geom_angle
P2 Ni1 P1 117.98(3)
O1 Ni1 P1 102.39(8)
O1 Ni1 P2 139.63(8)
C1 Ni1 P1 141.45(12)
C1 Ni1 P2 100.56(11)
C1 Ni1 O1 39.07(13)
C3 P1 Ni1 104.95(11)
C3 P1 C6 103.88(16)
C3 P1 C9 109.92(16)
C6 P1 Ni1 110.68(11)
C6 P1 C9 103.19(15)
C9 P1 Ni1 122.81(11)
C12 P2 Ni1 114.40(11)
C12 P2 C15 102.94(15)
C12 P2 C18 103.50(15)
C15 P2 Ni1 110.40(11)
C15 P2 C18 108.85(15)
C18 P2 Ni1 115.78(11)
C1 O1 Ni1 66.66(19)
O1 C1 Ni1 74.3(2)
O2 C1 Ni1 149.0(3)
O2 C1 O1 136.7(4)
C2 C3 P1 111.9(2)
C2 C3 C4 111.7(3)
C4 C3 P1 117.3(3)
C5 C6 P1 112.5(2)
C5 C6 C7 110.6(3)
C7 C6 P1 109.1(2)
C8 C9 P1 111.5(2)
C10 C9 P1 117.8(2)
C10 C9 C8 110.0(3)
C11 C12 P2 111.1(2)
C13 C12 P2 111.9(2)
C13 C12 C11 109.9(3)
C14 C15 P2 116.8(2)
C16 C15 P2 112.5(2)
C16 C15 C14 111.1(3)
C17 C18 P2 118.8(2)
C19 C18 P2 110.7(2)
C19 C18 C17 110.4(3)

loop_
_geom_bond_atom_site_label_1
_geom_bond_atom_site_label_2
_geom_bond_distance
Ni1 P1 2.2806(9)
Ni1 P2 2.1412(9)
Ni1 O1 1.932(2)
Ni1 C1 1.842(3)
P1 C3 1.850(3)
P1 C6 1.854(3)
P1 C9 1.860(3)
P2 C12 1.854(3)
P2 C15 1.857(3)
P2 C18 1.859(3)
O1 C1 1.265(4)
O2 C1 1.211(4)
C2 C3 1.528(5)
C3 C4 1.532(5)
C5 C6 1.527(5)
C6 C7 1.533(5)
C8 C9 1.536(5)
C9 C10 1.533(4)
C11 C12 1.535(5)
C12 C13 1.528(5)
C14 C15 1.531(5)
C15 C16 1.524(5)
C17 C18 1.532(5)
C18 C19 1.530(5)

loop_
_geom_torsion_atom_site_label_1
_geom_torsion_atom_site_label_2
_geom_torsion_atom_site_label_3
_geom_torsion_atom_site_label_4
_geom_torsion
Ni1 P1 C3 C2 52.5(3)
Ni1 P1 C3 C4 -176.5(3)
Ni1 P1 C6 C5 62.5(3)
Ni1 P1 C6 C7 -60.6(3)
Ni1 P1 C9 C8 -68.3(3)
Ni1 P1 C9 C10 163.3(2)
Ni1 P2 C12 C11 -64.5(3)
Ni1 P2 C12 C13 58.7(3)
Ni1 P2 C15 C14 179.8(2)
Ni1 P2 C15 C16 49.7(3)
Ni1 P2 C18 C17 167.2(2)
Ni1 P2 C18 C19 -63.5(3)
Ni1 O1 C1 O2 -179.7(6)
P1 Ni1 P2 C12 103.52(12)
P1 Ni1 P2 C15 -140.95(12)
P1 Ni1 P2 C18 -16.73(13)
P1 Ni1 O1 C1 -179.7(2)
P1 Ni1 C1 O1 0.5(3)
P1 Ni1 C1 O2 -179.9(5)
P2 Ni1 P1 C3 -129.35(12)
P2 Ni1 P1 C6 119.17(13)
P2 Ni1 P1 C9 -3.08(14)
P2 Ni1 O1 C1 0.1(3)
P2 Ni1 C1 O1 -179.92(18)
P2 Ni1 C1 O2 -0.3(6)
O1 Ni1 P1 C3 50.51(14)
O1 Ni1 P1 C6 -60.98(15)
O1 Ni1 P1 C9 176.78(15)
O1 Ni1 P2 C12 -76.27(17)
O1 Ni1 P2 C15 39.26(18)
O1 Ni1 P2 C18 163.48(17)
O1 Ni1 C1 O2 179.6(7)
C1 Ni1 P1 C3 50.2(2)
C1 Ni1 P1 C6 -61.3(2)
C1 Ni1 P1 C9 176.5(2)
C1 Ni1 P2 C12 -76.19(16)
C1 Ni1 P2 C15 39.34(17)
C1 Ni1 P2 C18 163.56(17)
C3 P1 C6 C5 -49.7(3)
C3 P1 C6 C7 -172.8(3)
C3 P1 C9 C8 55.8(3)
C3 P1 C9 C10 -72.7(3)
C6 P1 C3 C2 168.8(3)
C6 P1 C3 C4 -60.3(3)
C6 P1 C9 C8 166.1(2)
C6 P1 C9 C10 37.6(3)
C9 P1 C3 C2 -81.4(3)
C9 P1 C3 C4 49.6(3)
C9 P1 C6 C5 -164.4(3)
C9 P1 C6 C7 72.5(3)
C12 P2 C15 C14 -57.6(3)
C12 P2 C15 C16 172.2(3)
C12 P2 C18 C17 41.2(3)
C12 P2 C18 C19 170.5(2)
C15 P2 C12 C11 175.7(3)
C15 P2 C12 C13 -61.1(3)
C15 P2 C18 C17 -67.8(3)
C15 P2 C18 C19 61.5(3)
C18 P2 C12 C11 62.4(3)
C18 P2 C12 C13 -174.4(3)
C18 P2 C15 C14 51.7(3)
C18 P2 C15 C16 -78.5(3)
